data_1544511
loop_
_publ_author_name
'Shopov, Dimitar Y.'
'Rudshteyn, Benjamin'
'Campos, Jes\'us'
'Vinyard, David J.'
'Batista, Victor S.'
'Brudvig, Gary W.'
'Crabtree, Robert H.'

_publ_section_title
;
 A full set of iridium(iv) pyridine-alkoxide stereoisomers: highly
 geometry-dependent redox properties.
;
_journal_issue 2
_journal_name_full 'Chemical science'
_journal_page_first 1642
_journal_page_last 1652
_journal_paper_doi 10.1039/c6sc03758e
_journal_volume 8
_journal_year 2017
_chemical_formula_moiety 'C16 H20 Cl2 Ir N2 O2'
_chemical_formula_sum 'C16 H20 Cl2 Ir N2 O2'
_chemical_formula_weight 535.47
_chemical_name_common 'Ir(pyalk)2Cl2, "maroon isomer"'
_chemical_name_systematic 'trans-Cl, cis-O, cis-N-bis(2-{pyridin-2-yl}propan-2-olato)-dichloro-iridium(IV)'
_chemical_properties_physical ', Heat-sensitive,Oxidizer: reduction-sensitive; converts to other isomers on heating'
_space_group_crystal_system tetragonal
_space_group_IT_number 88
_space_group_name_Hall '-I 4ad'
_space_group_name_H-M_alt 'I 41/a'
_symmetry_Int_Tables_number 88
_symmetry_space_group_name_Hall '-I 4ad'
_symmetry_space_group_name_H-M 'I 41/a :2'
_atom_sites_solution_primary direct
_audit_creation_date 2016-07-21
_audit_creation_method
;
Olex2 1.2
(compiled 2015.01.26 svn.r3150 for OlexSys, GUI svn.r4998)
;
_audit_update_record
;
2016-08-03 deposited with the CCDC.
2016-11-07 downloaded from the CCDC.
;
_cell_angle_alpha 90
_cell_angle_beta 90
_cell_angle_gamma 90
_cell_formula_units_Z 16
_cell_length_a 16.9129(3)
_cell_length_b 16.9129(3)
_cell_length_c 25.3688(18)
_cell_measurement_reflns_used 30619
_cell_measurement_temperature 93
_cell_measurement_theta_max 68.2
_cell_measurement_theta_min 3.1
_cell_volume 7256.6(5)
_computing_molecular_graphics 'Olex2 (Dolomanov et al., 2009)'
_computing_publication_material 'Olex2 (Dolomanov et al., 2009)'
_computing_structure_refinement 'olex2.refine (Bourhis et al., 2015)'
_computing_structure_solution 'XS (Sheldrick, 2008)'
_diffrn_ambient_temperature 93
_diffrn_detector_area_resol_mean 22.2222
_diffrn_measured_fraction_theta_full 0.9994
_diffrn_measured_fraction_theta_max 0.9994
_diffrn_measurement_device
;
AFC11 (Left): Eulerian 3 circle
;
_diffrn_measurement_device_type
;
Rigaku Saturn944+ (2x2 bin mode)
;
_diffrn_measurement_method 'profile data from \w-scans'
_diffrn_radiation_type 'Cu K\a'
_diffrn_radiation_wavelength 1.54187
_diffrn_reflns_av_R_equivalents 0.0729
_diffrn_reflns_av_unetI/netI 0.0217
_diffrn_reflns_limit_h_max 20
_diffrn_reflns_limit_h_min -20
_diffrn_reflns_limit_k_max 20
_diffrn_reflns_limit_k_min -20
_diffrn_reflns_limit_l_max 30
_diffrn_reflns_limit_l_min -30
_diffrn_reflns_number 96480
_diffrn_reflns_theta_full 68.2368
_diffrn_reflns_theta_max 68.24
_diffrn_reflns_theta_min 3.14
_exptl_absorpt_coefficient_mu 17.041
_exptl_absorpt_correction_T_max 1.000
_exptl_absorpt_correction_T_min 0.655
_exptl_absorpt_correction_type multi-scan
_exptl_crystal_colour 'Dark maroon'
_exptl_crystal_density_diffrn 1.9604
_exptl_crystal_description Block
_exptl_crystal_F_000 4062.1851
_exptl_crystal_recrystallization_method 'Re-crystallisation from solvent: Dichloromethane. pentane'
_exptl_crystal_size_max 0.1
_exptl_crystal_size_mid 0.08
_exptl_crystal_size_min 0.03
_refine_diff_density_max 0.7449
_refine_diff_density_min -0.6349
_refine_diff_density_rms 0.1206
_refine_ls_d_res_high 0.8301
_refine_ls_d_res_low 14.0723
_refine_ls_goodness_of_fit_ref 1.0360
_refine_ls_hydrogen_treatment mixed
_refine_ls_matrix_type full
_refine_ls_number_constraints 32
_refine_ls_number_parameters 211
_refine_ls_number_reflns 3317
_refine_ls_number_restraints 0
_refine_ls_restrained_S_all 1.0360
_refine_ls_R_factor_all 0.0239
_refine_ls_R_factor_gt 0.0234
_refine_ls_shift/su_max 0.0006
_refine_ls_shift/su_mean 0.0001
_refine_ls_structure_factor_coef Fsqd
_refine_ls_weighting_details 'w=1/[\s^2^(Fo^2^)+(0.0126P)^2^+71.7760P] where P=(Fo^2^+2Fc^2^)/3'
_refine_ls_weighting_scheme calc
_refine_ls_wR_factor_gt 0.0516
_refine_ls_wR_factor_ref 0.0519
_reflns_Friedel_coverage 0.0
_reflns_limit_h_max 20
_reflns_limit_h_min 0
_reflns_limit_k_max 20
_reflns_limit_k_min 0
_reflns_limit_l_max 30
_reflns_limit_l_min 0
_reflns_number_gt 3243
_reflns_number_total 3317
_reflns_threshold_expression I>=2u(I)
_cod_data_source_file c6sc03758e2.cif
_cod_data_source_block 14022
_cod_depositor_comments
;
The following automatic conversions were performed:

'_exptl_absorpt_correction_type' value 'Multi-scan' changed to
'multi-scan' according to
/usr/data/users/saulius/crontab/automatic-downloads/rss-feeds/RSC/lib/dictionaries/cif_core.dic
dictionary named 'cif_core.dic' version 2.4.2 from 2011-04-26.

Automatic conversion script
Id: cif_fix_values 4268 2015-11-12 08:31:59Z antanas 

 Adding full bibliography for 1544510--1544517.cif.

 Adding full bibliography for 1544510--1544517.cif.

2019-03-26
Z value and formula fixed to values more according to usual
chemical conventions.                 miguel
;
_cod_original_formula_sum 'C256 H320 Cl32 Ir16 N32 O32'
_cod_original_formula_weight 8567.53
_cod_original_formula_moiety '16(C16 H20 Cl2 Ir N2 O2)'
_cod_original_formula_units_Z 1
_cod_original_cell_volume 7256.6(6)
_cod_database_code 1544511
_olex2_refinement_description
;
;
_olex2_submission_special_instructions 'No special instructions were received'

loop_
_space_group_symop_id
_space_group_symop_operation_xyz
1 x,y,z
2 -y+1/4,x+3/4,z+3/4
3 y+1/4,-x+1/4,z+1/4
4 -x,-y+1/2,z
5 -x,-y,-z
6 y-1/4,-x-3/4,-z-3/4
7 -y-1/4,x-1/4,-z-1/4
8 x,y-1/2,-z
9 x+1/2,y+1/2,z+1/2
10 -y+3/4,x+5/4,z+5/4
11 y+3/4,-x+3/4,z+3/4
12 -x+1/2,-y+1,z+1/2
13 -x+1/2,-y+1/2,-z+1/2
14 y+1/4,-x-1/4,-z-1/4
15 -y+1/4,x+1/4,-z+1/4
16 x+1/2,y,-z+1/2

loop_
_atom_site_label
_atom_site_type_symbol
_atom_site_fract_x
_atom_site_fract_y
_atom_site_fract_z
_atom_site_U_iso_or_equiv
_atom_site_adp_type
_atom_site_occupancy
_atom_site_refinement_flags_posn
Ir1 Ir 0.245652(9) 0.536773(9) 0.009073(6) 0.01463(6) Uani 1.000000 .
Cl1 Cl 0.14166(5) 0.62720(5) 0.00296(4) 0.02193(19) Uani 1.000000 .
Cl2 Cl 0.34680(5) 0.44985(5) 0.03038(4) 0.02168(19) Uani 1.000000 .
O1 O 0.21335(15) 0.47700(15) -0.05240(10) 0.0196(5) Uani 1.000000 .
N2 N 0.29205(18) 0.61579(18) 0.06392(12) 0.0175(6) Uani 1.000000 .
O2 O 0.31379(15) 0.59827(15) -0.03798(10) 0.0192(5) Uani 1.000000 .
N1 N 0.16467(17) 0.46084(17) 0.04475(12) 0.0159(6) Uani 1.000000 .
C13 C 0.3382(2) 0.6726(2) 0.04166(14) 0.0157(7) Uani 1.000000 .
C5 C 0.1260(2) 0.4149(2) 0.00984(15) 0.0177(7) Uani 1.000000 .
C12 C 0.3642(2) 0.7358(2) 0.07118(15) 0.0205(8) Uani 1.000000 .
H12 H 0.3946(2) 0.7750(2) 0.05546(15) 0.0246(9) Uiso 1.000000 R
C14 C 0.3594(2) 0.6605(2) -0.01615(14) 0.0178(7) Uani 1.000000 .
C3 C 0.0452(2) 0.3624(2) 0.07874(16) 0.0230(8) Uani 1.000000 .
H3 H 0.0038(2) 0.3304(2) 0.08994(16) 0.0276(10) Uiso 1.000000 R
C1 C 0.1459(2) 0.4565(2) 0.09662(15) 0.0238(8) Uani 1.000000 .
H1 H 0.1740(2) 0.4871(2) 0.12073(15) 0.0285(10) Uiso 1.000000 R
C10 C 0.3015(2) 0.6818(2) 0.14681(15) 0.0239(8) Uani 1.000000 .
H10 H 0.2896(2) 0.6835(2) 0.18258(15) 0.0287(10) Uiso 1.000000 R
C6 C 0.1499(2) 0.4218(2) -0.04725(15) 0.0187(8) Uani 1.000000 .
C16 C 0.4468(2) 0.6366(3) -0.01958(16) 0.0264(9) Uani 1.000000 .
H16a H 0.4548(4) 0.5881(10) -0.0007(10) 0.0395(13) Uiso 1.000000 GR
H16b H 0.4612(5) 0.6293(17) -0.05585(18) 0.0395(13) Uiso 1.000000 GR
H16c H 0.4789(3) 0.6775(8) -0.0044(11) 0.0395(13) Uiso 1.000000 GR
C4 C 0.0663(2) 0.3647(2) 0.02635(16) 0.0219(8) Uani 1.000000 .
H4 H 0.0404(2) 0.3326(2) 0.00209(16) 0.0263(10) Uiso 1.000000 R
C9 C 0.2756(2) 0.6201(2) 0.11599(15) 0.0211(8) Uani 1.000000 .
H9 H 0.2459(2) 0.5800(2) 0.13146(15) 0.0253(10) Uiso 1.000000 R
C2 C 0.0864(2) 0.4080(2) 0.11435(16) 0.0254(9) Uani 1.000000 .
H2 H 0.0740(2) 0.4060(2) 0.15005(16) 0.0305(10) Uiso 1.000000 R
C8 C 0.0809(3) 0.4529(3) -0.07987(17) 0.0319(10) Uani 1.000000 .
H8a H 0.0645(13) 0.5033(9) -0.0663(8) 0.0478(15) Uiso 1.000000 GR
H8b H 0.0972(6) 0.4587(18) -0.1159(3) 0.0478(15) Uiso 1.000000 GR
H8c H 0.0376(7) 0.4164(10) -0.0779(10) 0.0478(15) Uiso 1.000000 GR
C15 C 0.3424(3) 0.7344(2) -0.04845(17) 0.0308(10) Uani 1.000000 .
H15a H 0.3510(18) 0.7234(6) -0.0851(2) 0.0462(15) Uiso 1.000000 GR
H15b H 0.2884(6) 0.7502(11) -0.0432(10) 0.0462(15) Uiso 1.000000 GR
H15c H 0.3770(13) 0.7762(6) -0.0374(9) 0.0462(15) Uiso 1.000000 GR
C11 C 0.3453(2) 0.7411(2) 0.12383(16) 0.0239(8) Uani 1.000000 .
H11 H 0.3620(2) 0.7843(2) 0.14364(16) 0.0286(10) Uiso 1.000000 R
C7 C 0.1791(3) 0.3428(2) -0.06806(18) 0.0339(11) Uani 1.000000 .
H7a H 0.1964(19) 0.3489(5) -0.1039(5) 0.0508(16) Uiso 1.000000 GR
H7b H 0.2225(13) 0.3247(10) -0.0468(8) 0.0508(16) Uiso 1.000000 GR
H7c H 0.1370(6) 0.3048(6) -0.0667(12) 0.0508(16) Uiso 1.000000 GR

loop_
_atom_site_aniso_label
_atom_site_aniso_U_11
_atom_site_aniso_U_22
_atom_site_aniso_U_33
_atom_site_aniso_U_12
_atom_site_aniso_U_13
_atom_site_aniso_U_23
Ir1 0.01535(9) 0.01517(9) 0.01337(9) -0.00222(6) -0.00103(5) 0.00039(6)
Cl1 0.0200(4) 0.0228(4) 0.0230(4) 0.0036(3) -0.0030(3) 0.0014(4)
Cl2 0.0211(4) 0.0200(4) 0.0239(5) 0.0045(3) -0.0017(3) 0.0029(4)
O1 0.0197(13) 0.0207(13) 0.0184(13) -0.0056(10) 0.0003(10) 0.0011(11)
N2 0.0169(15) 0.0177(15) 0.0179(16) 0.0013(12) -0.0016(12) 0.0006(12)
O2 0.0219(13) 0.0208(13) 0.0149(12) -0.0054(11) -0.0013(10) -0.0005(10)
N1 0.0158(15) 0.0163(15) 0.0156(15) -0.0018(12) -0.0024(12) 0.0001(12)
C13 0.0135(17) 0.0150(17) 0.0186(18) 0.0012(13) -0.0017(14) 0.0017(14)
C5 0.0157(18) 0.0149(17) 0.0226(19) 0.0023(14) -0.0023(14) -0.0020(14)
C12 0.0215(19) 0.0162(18) 0.024(2) -0.0024(15) -0.0010(16) -0.0007(15)
C14 0.0214(19) 0.0162(18) 0.0158(18) -0.0044(15) 0.0012(14) 0.0009(14)
C3 0.0168(19) 0.021(2) 0.031(2) -0.0041(15) 0.0008(16) 0.0071(16)
C1 0.030(2) 0.028(2) 0.0139(18) -0.0091(17) 0.0030(16) 0.0019(16)
C10 0.029(2) 0.028(2) 0.0145(18) -0.0008(17) 0.0000(16) -0.0017(16)
C6 0.0186(18) 0.0171(18) 0.0204(19) -0.0047(14) -0.0002(15) 0.0010(15)
C16 0.021(2) 0.032(2) 0.025(2) -0.0050(17) 0.0027(16) -0.0068(17)
C4 0.0193(19) 0.0227(19) 0.024(2) -0.0038(15) -0.0016(16) -0.0019(16)
C9 0.0237(19) 0.023(2) 0.0160(19) -0.0053(16) 0.0017(15) -0.0013(15)
C2 0.028(2) 0.029(2) 0.019(2) -0.0025(17) 0.0029(16) 0.0052(16)
C8 0.026(2) 0.048(3) 0.022(2) -0.009(2) -0.0081(17) 0.0035(19)
C15 0.048(3) 0.023(2) 0.021(2) -0.0071(19) -0.0031(19) 0.0058(17)
C11 0.024(2) 0.022(2) 0.025(2) -0.0031(16) -0.0025(16) -0.0084(16)
C7 0.052(3) 0.018(2) 0.031(2) -0.0067(19) 0.012(2) -0.0084(18)

loop_
_atom_type_symbol
_atom_type_scat_dispersion_real
_atom_type_scat_dispersion_imag
_atom_type_scat_Cromer_Mann_a1
_atom_type_scat_Cromer_Mann_a2
_atom_type_scat_Cromer_Mann_a3
_atom_type_scat_Cromer_Mann_a4
_atom_type_scat_Cromer_Mann_b1
_atom_type_scat_Cromer_Mann_b2
_atom_type_scat_Cromer_Mann_b3
_atom_type_scat_Cromer_Mann_b4
_atom_type_scat_Cromer_Mann_c
_atom_type_scat_source
_atom_type_scat_dispersion_source
C 0.01920 0.00962 2.31000 1.02000 1.58860 0.86500 20.84390 10.20750 0.56870 51.65120 0.215599998832 'International Tables Volume C Table 6.1.1.4 (pp. 500-502)' 'Henke, Gullikson and Davis, At. Data and Nucl. Data Tables, 1993, 54, 2'
Cl 0.36843 0.69945 11.46040 7.19640 6.25560 1.64550 0.01040 1.16620 18.51940 47.77840 -9.55739974976 'International Tables Volume C Table 6.1.1.4 (pp. 500-502)' 'Henke, Gullikson and Davis, At. Data and Nucl. Data Tables, 1993, 54, 2'
H 0.00000 0.00000 0.49300 0.32291 0.14019 0.04081 10.51090 26.12570 3.14236 57.79970 0.0030380000826 'International Tables Volume C Table 6.1.1.4 (pp. 500-502)' 'Henke, Gullikson and Davis, At. Data and Nucl. Data Tables, 1993, 54, 2'
Ir -4.39616 6.81637 27.30490 16.72960 15.61150 5.83377 1.59279 8.86553 0.41792 45.00110 11.4722003937 'International Tables Volume C Table 6.1.1.4 (pp. 500-502)' 'Henke, Gullikson and Davis, At. Data and Nucl. Data Tables, 1993, 54, 2'
O 0.05239 0.03377 3.04850 2.28680 1.54630 0.86700 13.27710 5.70110 0.32390 32.90890 0.250800013542 'International Tables Volume C Table 6.1.1.4 (pp. 500-502)' 'Henke, Gullikson and Davis, At. Data and Nucl. Data Tables, 1993, 54, 2'
N 0.03257 0.01839 12.21260 3.13220 2.01250 1.16630 0.00570 9.89330 28.99750 0.58260 -11.5290002823 'International Tables Volume C Table 6.1.1.4 (pp. 500-502)' 'Henke, Gullikson and Davis, At. Data and Nucl. Data Tables, 1993, 54, 2'

loop_
_geom_angle_atom_site_label_1
_geom_angle_atom_site_label_2
_geom_angle_atom_site_label_3
_geom_angle
Cl2 Ir1 Cl1 170.32(3)
O1 Ir1 Cl1 94.35(8)
O1 Ir1 Cl2 93.72(8)
N2 Ir1 Cl1 84.72(9)
N2 Ir1 Cl2 88.46(9)
N2 Ir1 O1 168.22(11)
O2 Ir1 Cl1 93.15(8)
O2 Ir1 Cl2 92.56(8)
O2 Ir1 O1 87.27(10)
O2 Ir1 N2 81.07(11)
N1 Ir1 Cl1 86.41(8)
N1 Ir1 Cl2 89.60(8)
N1 Ir1 O1 80.95(11)
N1 Ir1 N2 110.66(12)
N1 Ir1 O2 168.14(11)
C6 O1 Ir1 118.6(2)
C13 N2 Ir1 113.1(2)
C9 N2 Ir1 127.6(3)
C9 N2 C13 119.1(3)
C14 O2 Ir1 118.5(2)
C5 N1 Ir1 112.9(2)
C1 N1 Ir1 127.5(3)
C1 N1 C5 119.6(3)
C12 C13 N2 120.3(3)
C14 C13 N2 116.0(3)
C14 C13 C12 123.6(3)
C6 C5 N1 117.1(3)
C4 C5 N1 120.6(3)
C4 C5 C6 122.3(3)
C11 C12 C13 120.4(4)
C13 C14 O2 110.4(3)
C16 C14 O2 107.9(3)
C16 C14 C13 108.5(3)
C15 C14 O2 107.2(3)
C15 C14 C13 111.3(3)
C15 C14 C16 111.6(3)
C2 C3 C4 119.1(4)
C2 C1 N1 121.4(4)
C11 C10 C9 118.9(4)
C5 C6 O1 109.9(3)
C8 C6 O1 107.4(3)
C8 C6 C5 110.1(3)
C7 C6 O1 107.3(3)
C7 C6 C5 110.6(3)
C7 C6 C8 111.4(4)
C3 C4 C5 119.9(4)
C10 C9 N2 122.0(4)
C1 C2 C3 119.4(4)
C10 C11 C12 119.2(4)

loop_
_geom_bond_atom_site_label_1
_geom_bond_atom_site_label_2
_geom_bond_distance
Ir1 Cl1 2.3358(9)
Ir1 Cl2 2.3195(9)
Ir1 O1 1.937(3)
Ir1 N2 2.083(3)
Ir1 O2 1.958(2)
Ir1 N1 2.084(3)
O1 C6 1.429(4)
N2 C13 1.361(5)
N2 C9 1.352(5)
O2 C14 1.417(4)
N1 C5 1.348(5)
N1 C1 1.355(5)
C13 C12 1.376(5)
C13 C14 1.524(5)
C5 C6 1.508(5)
C5 C4 1.384(5)
C12 C11 1.376(6)
C14 C16 1.534(5)
C14 C15 1.523(5)
C3 C4 1.376(6)
C3 C2 1.377(6)
C1 C2 1.375(6)
C10 C9 1.377(5)
C10 C11 1.376(6)
C6 C8 1.524(5)
C6 C7 1.520(5)
